data_7064052
loop_
_publ_author_name
'Han, Yuanping'
'Liu, Hanrong'
'Xia, Yan'
'Li, Jie'
'Jia, Junhui'

_publ_section_title
;
 Intermolecular H-bond promoting diphenylsulfone derivatives for
 aggregation-induced blue-shifted thermally activated delayed fluorescence
;
_journal_issue 43
_journal_name_full 'New Journal of Chemistry'
_journal_page_first 18848
_journal_page_last 18854
_journal_paper_doi 10.1039/D5NJ03447G
_journal_volume 49
_journal_year 2025
_chemical_formula_sum 'C27 H22 F N O2 S'
_chemical_formula_weight 443.51
_space_group_crystal_system monoclinic
_space_group_IT_number 14
_space_group_name_Hall '-P 2yn'
_space_group_name_H-M_alt 'P 1 21/n 1'
_atom_sites_solution_hydrogens geom
_audit_creation_method SHELXL-2018/3
_audit_update_record
;
2025-07-14 deposited with the CCDC.	2025-10-06 downloaded from the CCDC.
;
_cell_angle_alpha 90
_cell_angle_beta 103.372(2)
_cell_angle_gamma 90
_cell_formula_units_Z 4
_cell_length_a 8.17384(17)
_cell_length_b 17.3356(4)
_cell_length_c 15.9288(4)
_cell_measurement_temperature 293(2)
_cell_volume 2195.89(9)
_computing_structure_refinement 'SHELXL-2018/3 (Sheldrick, 2018)'
_diffrn_ambient_temperature 293(2)
_diffrn_measured_fraction_theta_full 0.971
_diffrn_measured_fraction_theta_max 0.971
_diffrn_radiation_type CuK\a
_diffrn_radiation_wavelength 1.54184
_diffrn_reflns_av_R_equivalents 0.0292
_diffrn_reflns_av_unetI/netI 0.0324
_diffrn_reflns_Laue_measured_fraction_full 0.971
_diffrn_reflns_Laue_measured_fraction_max 0.971
_diffrn_reflns_limit_h_max 9
_diffrn_reflns_limit_h_min -9
_diffrn_reflns_limit_k_max 20
_diffrn_reflns_limit_k_min -17
_diffrn_reflns_limit_l_max 18
_diffrn_reflns_limit_l_min -17
_diffrn_reflns_number 7812
_diffrn_reflns_point_group_measured_fraction_full 0.971
_diffrn_reflns_point_group_measured_fraction_max 0.971
_diffrn_reflns_theta_full 66.598
_diffrn_reflns_theta_max 66.598
_diffrn_reflns_theta_min 3.826
_exptl_absorpt_coefficient_mu 1.583
_exptl_crystal_density_diffrn 1.342
_exptl_crystal_F_000 928
_refine_diff_density_max 0.254
_refine_diff_density_min -0.273
_refine_diff_density_rms 0.041
_refine_ls_extinction_method none
_refine_ls_goodness_of_fit_ref 1.036
_refine_ls_hydrogen_treatment constr
_refine_ls_matrix_type full
_refine_ls_number_parameters 354
_refine_ls_number_reflns 3770
_refine_ls_number_restraints 84
_refine_ls_restrained_S_all 1.066
_refine_ls_R_factor_all 0.0569
_refine_ls_R_factor_gt 0.0500
_refine_ls_shift/su_max 0.001
_refine_ls_shift/su_mean 0.000
_refine_ls_structure_factor_coef Fsqd
_refine_ls_weighting_details 'w=1/[\s^2^(Fo^2^)+(0.0877P)^2^+0.4022P] where P=(Fo^2^+2Fc^2^)/3'
_refine_ls_weighting_scheme calc
_refine_ls_wR_factor_gt 0.1426
_refine_ls_wR_factor_ref 0.1515
_reflns_Friedel_coverage 0.000
_reflns_number_gt 3201
_reflns_number_total 3770
_reflns_threshold_expression 'I > 2\s(I)'
_cod_data_source_file d5nj03447g2.cif
_cod_data_source_block shanxi_4
_cod_depositor_comments 'Adding full bibliography for 7064051--7064052.cif.'
_cod_original_cell_volume 2195.89(10)
_cod_original_sg_symbol_H-M 'P 21/n'
_cod_database_code 7064052
_shelx_shelxl_version_number 2018/3
_shelx_space_group_comment
;
The symmetry employed for this shelxl refinement is uniquely defined
by the following loop, which should always be used as a source of
symmetry information in preference to the above space-group names.
They are only intended as comments.
;

loop_
_space_group_symop_operation_xyz
'x, y, z'
'-x+1/2, y+1/2, -z+1/2'
'-x, -y, -z'
'x-1/2, -y-1/2, z-1/2'

loop_
_atom_site_label
_atom_site_type_symbol
_atom_site_fract_x
_atom_site_fract_y
_atom_site_fract_z
_atom_site_U_iso_or_equiv
_atom_site_adp_type
_atom_site_occupancy
_atom_site_site_symmetry_order
_atom_site_calc_flag
_atom_site_refinement_flags_posn
_atom_site_refinement_flags_adp
_atom_site_refinement_flags_occupancy
_atom_site_disorder_assembly
_atom_site_disorder_group
S1 S 0.70310(6) 0.18970(4) 0.89945(4) 0.0612(2) Uani 1 1 d . . . . .
O1 O 0.5671(2) 0.21578(15) 0.93425(16) 0.1009(8) Uani 1 1 d . . . . .
O2 O 0.6956(2) 0.19986(12) 0.80967(11) 0.0827(6) Uani 1 1 d . . . . .
N1 N 1.32497(17) 0.34204(9) 1.09894(10) 0.0445(4) Uani 1 1 d . . . . .
C1 C 1.3129(2) 0.42128(11) 1.11746(12) 0.0432(4) Uani 1 1 d . . . . .
C2 C 1.1598(2) 0.45976(12) 1.10046(15) 0.0541(5) Uani 1 1 d . . . . .
H2 H 1.061971 0.433453 1.074498 0.065 Uiso 1 1 calc R U . . .
C3 C 1.1510(3) 0.53650(14) 1.12164(18) 0.0679(6) Uani 1 1 d . . . . .
H3 H 1.047769 0.561670 1.109778 0.081 Uiso 1 1 calc R U . . .
C4 C 1.2944(4) 0.57584(14) 1.1602(2) 0.0758(7) Uani 1 1 d . . . . .
H4 H 1.288630 0.627116 1.176394 0.091 Uiso 1 1 calc R U . . .
C5 C 1.4469(3) 0.53835(15) 1.17447(18) 0.0699(6) Uani 1 1 d . . . . .
H5 H 1.543771 0.565491 1.199950 0.084 Uiso 1 1 calc R U . . .
C6 C 1.4616(2) 0.46168(12) 1.15234(13) 0.0495(5) Uani 1 1 d . . . . .
C7 C 1.6289(2) 0.42155(13) 1.15503(15) 0.0545(5) Uani 1 1 d . . . . .
C8 C 1.6129(2) 0.33808(13) 1.18143(12) 0.0469(5) Uani 1 1 d . . . . .
C9 C 1.7435(3) 0.29615(16) 1.23272(14) 0.0605(6) Uani 1 1 d . . . . .
H9 H 1.842236 0.321542 1.259096 0.073 Uiso 1 1 calc R U . . .
C10 C 1.7307(3) 0.21810(18) 1.24556(16) 0.0701(7) Uani 1 1 d . . . . .
H10 H 1.820108 0.191290 1.279937 0.084 Uiso 1 1 calc R U . . .
C11 C 1.5857(3) 0.18014(15) 1.20748(18) 0.0720(7) Uani 1 1 d . . . . .
H11 H 1.578114 0.127065 1.214185 0.086 Uiso 1 1 calc R U . . .
C12 C 1.4499(3) 0.22069(13) 1.15886(16) 0.0601(6) Uani 1 1 d . . . . .
H12 H 1.350455 0.194915 1.134513 0.072 Uiso 1 1 calc R U . . .
C13 C 1.4620(2) 0.29954(11) 1.14648(12) 0.0441(4) Uani 1 1 d . . . . .
C14 C 1.7779(3) 0.4633(2) 1.2135(2) 0.0899(9) Uani 1 1 d . . . . .
H14A H 1.763153 0.464076 1.271530 0.135 Uiso 1 1 calc R U . . .
H14B H 1.783586 0.515184 1.193406 0.135 Uiso 1 1 calc R U . . .
H14C H 1.880189 0.436633 1.212071 0.135 Uiso 1 1 calc R U . . .
C15 C 1.6555(3) 0.42150(16) 1.06204(17) 0.0684(7) Uani 1 1 d . . . . .
H15A H 1.759712 0.396255 1.061332 0.103 Uiso 1 1 calc R U . . .
H15B H 1.658875 0.473694 1.042364 0.103 Uiso 1 1 calc R U . . .
H15C H 1.564465 0.394530 1.024695 0.103 Uiso 1 1 calc R U . . .
C16 C 1.1778(2) 0.30244(10) 1.05266(13) 0.0426(4) Uani 1 1 d . . . . .
C17 C 1.1624(2) 0.28601(13) 0.96651(14) 0.0510(5) Uani 1 1 d . . . . .
H17 H 1.249105 0.298726 0.940179 0.061 Uiso 1 1 calc R U . . .
C18 C 1.0182(3) 0.25059(13) 0.91875(13) 0.0536(5) Uani 1 1 d . . . . .
H18 H 1.007755 0.239099 0.860715 0.064 Uiso 1 1 calc R U . . .
C19 C 0.8908(2) 0.23279(11) 0.95922(13) 0.0465(4) Uani 1 1 d . . . . .
C20 C 0.9061(2) 0.24718(13) 1.04612(14) 0.0524(5) Uani 1 1 d . . . . .
H20 H 0.820079 0.233597 1.072608 0.063 Uiso 1 1 calc R U . . .
C21 C 1.0512(2) 0.28211(12) 1.09334(13) 0.0500(5) Uani 1 1 d . . . . .
H21 H 1.063439 0.291836 1.151893 0.060 Uiso 1 1 calc R U . . .
F1 F 0.7343(9) -0.0473(3) 1.0875(3) 0.210(3) Uani 0.6 1 d . U P A 1
C22 C 0.7447(16) 0.0847(6) 0.9221(9) 0.050(2) Uani 0.6 1 d . U P A 1
C23 C 0.7254(10) 0.0562(5) 0.9972(6) 0.085(2) Uani 0.6 1 d . U P A 1
H23 H 0.687569 0.087296 1.036349 0.102 Uiso 0.6 1 calc R U P A 1
C24 C 0.7629(13) -0.0203(5) 1.0153(5) 0.100(2) Uani 0.6 1 d . U P A 1
C25 C 0.8195(11) -0.0657(5) 0.9600(6) 0.093(2) Uani 0.6 1 d . U P A 1
H25 H 0.843027 -0.117523 0.972102 0.111 Uiso 0.6 1 calc R U P A 1
C26 C 0.8419(13) -0.0327(6) 0.8841(6) 0.101(3) Uani 0.6 1 d . U P A 1
H26 H 0.879077 -0.063624 0.844499 0.121 Uiso 0.6 1 calc R U P A 1
C27 C 0.8116(15) 0.0428(10) 0.8657(7) 0.078(3) Uani 0.6 1 d . U P A 1
H27 H 0.835253 0.065193 0.816739 0.094 Uiso 0.6 1 calc R U P A 1
F1B F 0.9000(13) -0.0844(5) 0.8746(6) 0.182(3) Uani 0.4 1 d . U P A 2
C22B C 0.718(3) 0.1023(10) 0.9279(16) 0.058(4) Uani 0.4 1 d . U P A 2
C23B C 0.6577(13) 0.0753(7) 0.9983(8) 0.075(3) Uani 0.4 1 d . U P A 2
H23B H 0.605328 0.109626 1.028521 0.090 Uiso 0.4 1 calc R U P A 2
C24B C 0.6743(15) 0.0002(8) 1.0236(8) 0.101(3) Uani 0.4 1 d . U P A 2
H24B H 0.635770 -0.014954 1.071628 0.122 Uiso 0.4 1 calc R U P A 2
C25B C 0.746(2) -0.0538(10) 0.9808(11) 0.111(5) Uani 0.4 1 d . U P A 2
H25B H 0.754059 -0.104932 0.998858 0.134 Uiso 0.4 1 calc R U P A 2
C26B C 0.802(2) -0.0323(10) 0.9141(12) 0.103(4) Uani 0.4 1 d . U P A 2
C27B C 0.776(2) 0.0459(14) 0.8813(13) 0.080(5) Uani 0.4 1 d . U P A 2
H27B H 0.797981 0.058018 0.828148 0.096 Uiso 0.4 1 calc R U P A 2

loop_
_atom_site_aniso_label
_atom_site_aniso_U_11
_atom_site_aniso_U_22
_atom_site_aniso_U_33
_atom_site_aniso_U_23
_atom_site_aniso_U_13
_atom_site_aniso_U_12
S1 0.0361(3) 0.0774(4) 0.0583(4) -0.0072(2) -0.0133(2) -0.0100(2)
O1 0.0300(8) 0.1380(19) 0.1246(19) -0.0446(15) -0.0029(9) -0.0037(9)
O2 0.0703(11) 0.1043(14) 0.0530(10) 0.0082(9) -0.0277(8) -0.0228(9)
N1 0.0262(7) 0.0495(9) 0.0500(9) -0.0018(7) -0.0072(6) 0.0006(6)
C1 0.0330(9) 0.0490(10) 0.0450(10) 0.0026(8) 0.0038(7) 0.0000(7)
C2 0.0356(10) 0.0574(12) 0.0677(13) 0.0076(10) 0.0083(9) 0.0050(8)
C3 0.0602(14) 0.0589(13) 0.0871(18) 0.0101(12) 0.0222(13) 0.0159(11)
C4 0.0859(19) 0.0515(13) 0.094(2) -0.0062(12) 0.0288(15) 0.0034(12)
C5 0.0649(14) 0.0615(14) 0.0810(17) -0.0114(12) 0.0122(12) -0.0151(11)
C6 0.0376(10) 0.0546(11) 0.0532(11) -0.0030(9) 0.0038(8) -0.0061(8)
C7 0.0291(9) 0.0680(13) 0.0615(13) -0.0014(10) 0.0007(8) -0.0085(8)
C8 0.0263(8) 0.0708(13) 0.0398(9) 0.0022(9) -0.0004(7) 0.0049(8)
C9 0.0302(9) 0.0971(18) 0.0485(12) 0.0090(11) -0.0026(8) 0.0098(10)
C10 0.0474(12) 0.1004(19) 0.0572(13) 0.0211(13) 0.0013(10) 0.0314(12)
C11 0.0744(17) 0.0655(14) 0.0712(16) 0.0149(12) 0.0069(13) 0.0241(12)
C12 0.0502(12) 0.0555(12) 0.0657(14) 0.0014(10) -0.0052(10) 0.0055(9)
C13 0.0303(9) 0.0569(11) 0.0408(10) 0.0010(8) -0.0010(7) 0.0065(7)
C14 0.0434(13) 0.106(2) 0.108(2) -0.0112(18) -0.0060(14) -0.0244(13)
C15 0.0449(12) 0.0854(17) 0.0777(16) 0.0194(13) 0.0201(11) 0.0070(11)
C16 0.0264(8) 0.0479(10) 0.0467(10) -0.0001(7) -0.0053(7) 0.0013(7)
C17 0.0351(9) 0.0672(12) 0.0479(11) -0.0020(9) 0.0040(8) -0.0059(8)
C18 0.0444(10) 0.0706(13) 0.0401(10) -0.0054(9) -0.0019(8) -0.0058(9)
C19 0.0301(8) 0.0541(11) 0.0478(10) -0.0041(8) -0.0065(7) -0.0040(7)
C20 0.0353(10) 0.0672(12) 0.0517(11) -0.0065(9) 0.0037(8) -0.0093(8)
C21 0.0387(10) 0.0652(12) 0.0412(10) -0.0051(9) -0.0008(8) -0.0061(8)
F1 0.350(8) 0.173(5) 0.098(3) 0.051(3) 0.034(4) -0.095(5)
C22 0.050(4) 0.048(5) 0.044(3) -0.014(3) -0.004(3) -0.007(3)
C23 0.097(5) 0.084(4) 0.077(4) -0.007(3) 0.026(4) -0.009(4)
C24 0.134(6) 0.087(5) 0.071(4) 0.009(3) 0.005(4) -0.009(5)
C25 0.099(5) 0.071(4) 0.088(4) -0.001(3) -0.018(4) -0.020(4)
C26 0.121(6) 0.075(4) 0.101(5) -0.030(4) 0.016(4) 0.011(4)
C27 0.087(6) 0.087(5) 0.060(3) -0.015(3) 0.016(4) -0.006(5)
F1B 0.236(9) 0.111(5) 0.172(7) -0.015(5) -0.009(6) 0.027(5)
C22B 0.057(6) 0.049(7) 0.062(6) -0.016(5) -0.001(4) -0.003(4)
C23B 0.079(6) 0.082(6) 0.063(4) -0.005(4) 0.012(4) -0.021(5)
C24B 0.102(6) 0.108(7) 0.080(5) 0.007(5) -0.007(5) -0.031(6)
C25B 0.118(8) 0.094(7) 0.111(8) -0.004(6) 0.004(7) -0.007(7)
C26B 0.121(8) 0.076(6) 0.115(8) -0.021(6) 0.036(6) -0.028(6)
C27B 0.074(6) 0.076(7) 0.095(9) -0.012(6) 0.030(5) -0.024(5)

loop_
_atom_type_symbol
_atom_type_description
_atom_type_scat_dispersion_real
_atom_type_scat_dispersion_imag
_atom_type_scat_source
C C 0.0181 0.0091 'International Tables Vol C Tables 4.2.6.8 and 6.1.1.4'
H H 0.0000 0.0000 'International Tables Vol C Tables 4.2.6.8 and 6.1.1.4'
F F 0.0727 0.0534 'International Tables Vol C Tables 4.2.6.8 and 6.1.1.4'
N N 0.0311 0.0180 'International Tables Vol C Tables 4.2.6.8 and 6.1.1.4'
O O 0.0492 0.0322 'International Tables Vol C Tables 4.2.6.8 and 6.1.1.4'
S S 0.3331 0.5567 'International Tables Vol C Tables 4.2.6.8 and 6.1.1.4'

loop_
_geom_angle_atom_site_label_1
_geom_angle_atom_site_label_2
_geom_angle_atom_site_label_3
_geom_angle
_geom_angle_site_symmetry_1
_geom_angle_site_symmetry_3
_geom_angle_publ_flag
O1 S1 O2 119.58(14) . . ?
O1 S1 C22B 101.9(8) . . ?
O2 S1 C22B 112.9(9) . . ?
O1 S1 C19 108.25(11) . . ?
O2 S1 C19 108.49(10) . . ?
C22B S1 C19 104.6(8) . . ?
O1 S1 C22 110.9(4) . . ?
O2 S1 C22 106.1(4) . . ?
C19 S1 C22 102.1(4) . . ?
C13 N1 C1 118.81(15) . . ?
C13 N1 C16 119.71(16) . . ?
C1 N1 C16 118.85(14) . . ?
C2 C1 C6 119.81(19) . . ?
C2 C1 N1 121.95(17) . . ?
C6 C1 N1 118.22(16) . . ?
C3 C2 C1 120.7(2) . . ?
C3 C2 H2 119.6 . . ?
C1 C2 H2 119.6 . . ?
C4 C3 C2 120.1(2) . . ?
C4 C3 H3 119.9 . . ?
C2 C3 H3 119.9 . . ?
C3 C4 C5 119.1(2) . . ?
C3 C4 H4 120.5 . . ?
C5 C4 H4 120.5 . . ?
C4 C5 C6 122.6(2) . . ?
C4 C5 H5 118.7 . . ?
C6 C5 H5 118.7 . . ?
C5 C6 C1 117.49(19) . . ?
C5 C6 C7 124.00(19) . . ?
C1 C6 C7 118.20(18) . . ?
C8 C7 C6 107.92(16) . . ?
C8 C7 C14 112.8(2) . . ?
C6 C7 C14 112.5(2) . . ?
C8 C7 C15 107.73(19) . . ?
C6 C7 C15 107.29(18) . . ?
C14 C7 C15 108.3(2) . . ?
C9 C8 C13 118.0(2) . . ?
C9 C8 C7 123.84(19) . . ?
C13 C8 C7 117.92(16) . . ?
C10 C9 C8 121.8(2) . . ?
C10 C9 H9 119.1 . . ?
C8 C9 H9 119.1 . . ?
C11 C10 C9 119.7(2) . . ?
C11 C10 H10 120.2 . . ?
C9 C10 H10 120.2 . . ?
C10 C11 C12 120.2(2) . . ?
C10 C11 H11 119.9 . . ?
C12 C11 H11 119.9 . . ?
C13 C12 C11 120.2(2) . . ?
C13 C12 H12 119.9 . . ?
C11 C12 H12 119.9 . . ?
C12 C13 C8 119.92(18) . . ?
C12 C13 N1 121.21(17) . . ?
C8 C13 N1 118.86(18) . . ?
C7 C14 H14A 109.5 . . ?
C7 C14 H14B 109.5 . . ?
H14A C14 H14B 109.5 . . ?
C7 C14 H14C 109.5 . . ?
H14A C14 H14C 109.5 . . ?
H14B C14 H14C 109.5 . . ?
C7 C15 H15A 109.5 . . ?
C7 C15 H15B 109.5 . . ?
H15A C15 H15B 109.5 . . ?
C7 C15 H15C 109.5 . . ?
H15A C15 H15C 109.5 . . ?
H15B C15 H15C 109.5 . . ?
C17 C16 C21 120.41(17) . . ?
C17 C16 N1 118.94(17) . . ?
C21 C16 N1 120.64(17) . . ?
C16 C17 C18 120.48(18) . . ?
C16 C17 H17 119.8 . . ?
C18 C17 H17 119.8 . . ?
C19 C18 C17 118.61(19) . . ?
C19 C18 H18 120.7 . . ?
C17 C18 H18 120.7 . . ?
C18 C19 C20 121.57(17) . . ?
C18 C19 S1 119.73(15) . . ?
C20 C19 S1 118.69(15) . . ?
C19 C20 C21 119.29(18) . . ?
C19 C20 H20 120.4 . . ?
C21 C20 H20 120.4 . . ?
C16 C21 C20 119.58(18) . . ?
C16 C21 H21 120.2 . . ?
C20 C21 H21 120.2 . . ?
C23 C22 C27 122.7(11) . . ?
C23 C22 S1 118.5(8) . . ?
C27 C22 S1 118.3(11) . . ?
C22 C23 C24 118.5(8) . . ?
C22 C23 H23 120.8 . . ?
C24 C23 H23 120.8 . . ?
F1 C24 C25 121.7(9) . . ?
F1 C24 C23 116.8(9) . . ?
C25 C24 C23 121.5(8) . . ?
C24 C25 C26 117.8(8) . . ?
C24 C25 H25 121.1 . . ?
C26 C25 H25 121.1 . . ?
C27 C26 C25 122.2(9) . . ?
C27 C26 H26 118.9 . . ?
C25 C26 H26 118.9 . . ?
C26 C27 C22 117.0(11) . . ?
C26 C27 H27 121.5 . . ?
C22 C27 H27 121.5 . . ?
C27B C22B C23B 114.9(18) . . ?
C27B C22B S1 123(2) . . ?
C23B C22B S1 122.2(13) . . ?
C24B C23B C22B 121.8(12) . . ?
C24B C23B H23B 119.1 . . ?
C22B C23B H23B 119.1 . . ?
C23B C24B C25B 122.2(14) . . ?
C23B C24B H24B 118.9 . . ?
C25B C24B H24B 118.9 . . ?
C26B C25B C24B 118.9(16) . . ?
C26B C25B H25B 120.6 . . ?
C24B C25B H25B 120.6 . . ?
C25B C26B F1B 120.8(17) . . ?
C25B C26B C27B 120.5(15) . . ?
F1B C26B C27B 118.7(14) . . ?
C22B C27B C26B 120.7(17) . . ?
C22B C27B H27B 119.6 . . ?
C26B C27B H27B 119.6 . . ?

loop_
_geom_bond_atom_site_label_1
_geom_bond_atom_site_label_2
_geom_bond_distance
_geom_bond_site_symmetry_2
_geom_bond_publ_flag
S1 O1 1.425(2) . ?
S1 O2 1.428(2) . ?
S1 C22B 1.58(2) . ?
S1 C19 1.7728(18) . ?
S1 C22 1.872(11) . ?
N1 C13 1.407(2) . ?
N1 C1 1.413(3) . ?
N1 C16 1.433(2) . ?
C1 C2 1.389(3) . ?
C1 C6 1.401(3) . ?
C2 C3 1.378(3) . ?
C2 H2 0.9300 . ?
C3 C4 1.372(4) . ?
C3 H3 0.9300 . ?
C4 C5 1.377(4) . ?
C4 H4 0.9300 . ?
C5 C6 1.387(3) . ?
C5 H5 0.9300 . ?
C6 C7 1.526(3) . ?
C7 C8 1.521(3) . ?
C7 C14 1.532(3) . ?
C7 C15 1.546(3) . ?
C8 C9 1.390(3) . ?
C8 C13 1.400(3) . ?
C9 C10 1.376(4) . ?
C9 H9 0.9300 . ?
C10 C11 1.369(4) . ?
C10 H10 0.9300 . ?
C11 C12 1.389(3) . ?
C11 H11 0.9300 . ?
C12 C13 1.388(3) . ?
C12 H12 0.9300 . ?
C14 H14A 0.9600 . ?
C14 H14B 0.9600 . ?
C14 H14C 0.9600 . ?
C15 H15A 0.9600 . ?
C15 H15B 0.9600 . ?
C15 H15C 0.9600 . ?
C16 C17 1.378(3) . ?
C16 C21 1.388(3) . ?
C17 C18 1.389(3) . ?
C17 H17 0.9300 . ?
C18 C19 1.381(3) . ?
C18 H18 0.9300 . ?
C19 C20 1.383(3) . ?
C20 C21 1.388(3) . ?
C20 H20 0.9300 . ?
C21 H21 0.9300 . ?
F1 C24 1.312(9) . ?
C22 C23 1.338(17) . ?
C22 C27 1.364(15) . ?
C23 C24 1.375(12) . ?
C23 H23 0.9300 . ?
C24 C25 1.341(14) . ?
C25 C26 1.387(14) . ?
C25 H25 0.9300 . ?
C26 C27 1.352(19) . ?
C26 H26 0.9300 . ?
C27 H27 0.9300 . ?
F1B C26B 1.443(17) . ?
C22B C27B 1.38(2) . ?
C22B C23B 1.40(3) . ?
C23B C24B 1.360(19) . ?
C23B H23B 0.9300 . ?
C24B C25B 1.36(2) . ?
C24B H24B 0.9300 . ?
C25B C26B 1.31(2) . ?
C25B H25B 0.9300 . ?
C26B C27B 1.45(3) . ?
C27B H27B 0.9300 . ?

loop_
_geom_torsion_atom_site_label_1
_geom_torsion_atom_site_label_2
_geom_torsion_atom_site_label_3
_geom_torsion_atom_site_label_4
_geom_torsion
_geom_torsion_site_symmetry_1
_geom_torsion_site_symmetry_2
_geom_torsion_site_symmetry_3
_geom_torsion_site_symmetry_4
_geom_torsion_publ_flag
C13 N1 C1 C2 -154.53(19) . . . . ?
C16 N1 C1 C2 7.0(3) . . . . ?
C13 N1 C1 C6 26.8(3) . . . . ?
C16 N1 C1 C6 -171.63(18) . . . . ?
C6 C1 C2 C3 -3.4(3) . . . . ?
N1 C1 C2 C3 178.0(2) . . . . ?
C1 C2 C3 C4 -0.2(4) . . . . ?
C2 C3 C4 C5 2.3(4) . . . . ?
C3 C4 C5 C6 -0.8(4) . . . . ?
C4 C5 C6 C1 -2.7(4) . . . . ?
C4 C5 C6 C7 170.8(2) . . . . ?
C2 C1 C6 C5 4.7(3) . . . . ?
N1 C1 C6 C5 -176.6(2) . . . . ?
C2 C1 C6 C7 -169.16(19) . . . . ?
N1 C1 C6 C7 9.5(3) . . . . ?
C5 C6 C7 C8 145.6(2) . . . . ?
C1 C6 C7 C8 -41.0(3) . . . . ?
C5 C6 C7 C14 20.5(3) . . . . ?
C1 C6 C7 C14 -166.1(2) . . . . ?
C5 C6 C7 C15 -98.5(3) . . . . ?
C1 C6 C7 C15 74.9(2) . . . . ?
C6 C7 C8 C9 -144.7(2) . . . . ?
C14 C7 C8 C9 -19.7(3) . . . . ?
C15 C7 C8 C9 99.8(2) . . . . ?
C6 C7 C8 C13 40.5(2) . . . . ?
C14 C7 C8 C13 165.5(2) . . . . ?
C15 C7 C8 C13 -75.0(2) . . . . ?
C13 C8 C9 C10 3.6(3) . . . . ?
C7 C8 C9 C10 -171.1(2) . . . . ?
C8 C9 C10 C11 -0.3(4) . . . . ?
C9 C10 C11 C12 -2.5(4) . . . . ?
C10 C11 C12 C13 1.9(4) . . . . ?
C11 C12 C13 C8 1.5(3) . . . . ?
C11 C12 C13 N1 -178.7(2) . . . . ?
C9 C8 C13 C12 -4.1(3) . . . . ?
C7 C8 C13 C12 170.9(2) . . . . ?
C9 C8 C13 N1 176.03(18) . . . . ?
C7 C8 C13 N1 -8.9(3) . . . . ?
C1 N1 C13 C12 152.9(2) . . . . ?
C16 N1 C13 C12 -8.5(3) . . . . ?
C1 N1 C13 C8 -27.3(3) . . . . ?
C16 N1 C13 C8 171.33(17) . . . . ?
C13 N1 C16 C17 -95.0(2) . . . . ?
C1 N1 C16 C17 103.6(2) . . . . ?
C13 N1 C16 C21 86.2(2) . . . . ?
C1 N1 C16 C21 -75.2(2) . . . . ?
C21 C16 C17 C18 1.6(3) . . . . ?
N1 C16 C17 C18 -177.29(19) . . . . ?
C16 C17 C18 C19 0.4(3) . . . . ?
C17 C18 C19 C20 -2.1(3) . . . . ?
C17 C18 C19 S1 178.48(17) . . . . ?
O1 S1 C19 C18 -147.5(2) . . . . ?
O2 S1 C19 C18 -16.3(2) . . . . ?
C22B S1 C19 C18 104.4(9) . . . . ?
C22 S1 C19 C18 95.4(5) . . . . ?
O1 S1 C19 C20 33.0(2) . . . . ?
O2 S1 C19 C20 164.19(18) . . . . ?
C22B S1 C19 C20 -75.1(9) . . . . ?
C22 S1 C19 C20 -84.1(5) . . . . ?
C18 C19 C20 C21 1.6(3) . . . . ?
S1 C19 C20 C21 -178.89(17) . . . . ?
C17 C16 C21 C20 -2.0(3) . . . . ?
N1 C16 C21 C20 176.85(18) . . . . ?
C19 C20 C21 C16 0.4(3) . . . . ?
O1 S1 C22 C23 -35.8(10) . . . . ?
O2 S1 C22 C23 -167.1(8) . . . . ?
C19 S1 C22 C23 79.3(9) . . . . ?
O1 S1 C22 C27 151.5(9) . . . . ?
O2 S1 C22 C27 20.2(11) . . . . ?
C19 S1 C22 C27 -93.3(10) . . . . ?
C27 C22 C23 C24 -5.0(17) . . . . ?
S1 C22 C23 C24 -177.3(8) . . . . ?
C22 C23 C24 F1 -176.6(9) . . . . ?
C22 C23 C24 C25 0.8(15) . . . . ?
F1 C24 C25 C26 178.3(9) . . . . ?
C23 C24 C25 C26 1.0(14) . . . . ?
C24 C25 C26 C27 1.2(15) . . . . ?
C25 C26 C27 C22 -5.0(17) . . . . ?
C23 C22 C27 C26 7.0(19) . . . . ?
S1 C22 C27 C26 179.3(9) . . . . ?
O1 S1 C22B C27B 151.0(18) . . . . ?
O2 S1 C22B C27B 21(2) . . . . ?
C19 S1 C22B C27B -96.3(19) . . . . ?
O1 S1 C22B C23B -23.1(18) . . . . ?
O2 S1 C22B C23B -152.6(14) . . . . ?
C19 S1 C22B C23B 89.6(17) . . . . ?
C27B C22B C23B C24B 7(2) . . . . ?
S1 C22B C23B C24B -178.4(12) . . . . ?
C22B C23B C24B C25B -2(2) . . . . ?
C23B C24B C25B C26B 1(2) . . . . ?
C24B C25B C26B F1B 171.0(12) . . . . ?
C24B C25B C26B C27B -6(3) . . . . ?
C23B C22B C27B C26B -12(3) . . . . ?
S1 C22B C27B C26B 173.9(15) . . . . ?
C25B C26B C27B C22B 11(3) . . . . ?
F1B C26B C27B C22B -165.2(17) . . . . ?
